data_1544802
loop_
_publ_author_name
'Swarnakar, Anindya K.'
'Hering-Junghans, Christian'
'Ferguson, Michael J.'
'McDonald, Robert'
'Rivard, Eric'

_publ_section_title
;
 Reactivity of a coordinated inorganic acetylene unit, HBNH, and the
 azidoborane cation [HB(N3)]().
;
_journal_issue 3
_journal_name_full 'Chemical science'
_journal_page_first 2337
_journal_page_last 2343
_journal_paper_doi 10.1039/c6sc04893e
_journal_volume 8
_journal_year 2017
_chemical_formula_sum 'C35 H32 B2 Cl F18 N3'
_chemical_formula_weight 893.70
_space_group_crystal_system monoclinic
_space_group_IT_number 14
_space_group_name_Hall '-P 2yn'
_space_group_name_H-M_alt 'P 1 21/n 1'
_symmetry_space_group_name_Hall '-P 2yn'
_symmetry_space_group_name_H-M 'P 1 21/n 1'
_atom_sites_solution_hydrogens mixed
_audit_creation_method SHELXL-2014/7
_audit_update_record
;
2016-11-01 deposited with the CCDC.
2016-12-19 downloaded from the CCDC.
;
_cell_angle_alpha 90
_cell_angle_beta 107.567(4)
_cell_angle_gamma 90
_cell_formula_units_Z 4
_cell_length_a 11.3790(6)
_cell_length_b 22.2822(12)
_cell_length_c 16.4411(9)
_cell_measurement_reflns_used 9221
_cell_measurement_temperature 173(2)
_cell_measurement_theta_max 73.61
_cell_measurement_theta_min 3.45
_cell_volume 3974.2(4)
_computing_cell_refinement 'Bruker SAINT'
_computing_data_collection 'Bruker APEX2'
_computing_data_reduction 'Bruker SAINT'
_computing_molecular_graphics 'Bruker SHELXTL'
_computing_publication_material 'Bruker SHELXTL'
_computing_structure_refinement 'SHELXL-2014/7 (Sheldrick, 2014)'
_computing_structure_solution 'SHELXT-2014 (Sheldrick, 2015)'
_diffrn_ambient_temperature 173(2)
_diffrn_measured_fraction_theta_full 0.998
_diffrn_measured_fraction_theta_max 0.994
_diffrn_measurement_device_type 'Bruker APEX-II CCD'
_diffrn_measurement_method '\f and \w scans'
_diffrn_radiation_type CuK\a
_diffrn_radiation_wavelength 1.54178
_diffrn_reflns_av_R_equivalents 0.0333
_diffrn_reflns_av_unetI/netI 0.0384
_diffrn_reflns_Laue_measured_fraction_full 0.998
_diffrn_reflns_Laue_measured_fraction_max 0.994
_diffrn_reflns_limit_h_max 14
_diffrn_reflns_limit_h_min -14
_diffrn_reflns_limit_k_max 27
_diffrn_reflns_limit_k_min -27
_diffrn_reflns_limit_l_max 20
_diffrn_reflns_limit_l_min -20
_diffrn_reflns_number 27726
_diffrn_reflns_point_group_measured_fraction_full 0.998
_diffrn_reflns_point_group_measured_fraction_max 0.994
_diffrn_reflns_theta_full 67.679
_diffrn_reflns_theta_max 74.204
_diffrn_reflns_theta_min 3.447
_exptl_absorpt_coefficient_mu 1.910
_exptl_absorpt_correction_T_max 0.8573
_exptl_absorpt_correction_T_min 0.5485
_exptl_absorpt_correction_type numerical
_exptl_absorpt_process_details 'SADABS 2014/5'
_exptl_crystal_colour colourless
_exptl_crystal_density_diffrn 1.494
_exptl_crystal_description block
_exptl_crystal_F_000 1808
_exptl_crystal_size_max 0.410
_exptl_crystal_size_mid 0.258
_exptl_crystal_size_min 0.184
_refine_diff_density_max 0.858
_refine_diff_density_min -0.570
_refine_diff_density_rms 0.071
_refine_ls_extinction_method none
_refine_ls_goodness_of_fit_ref 1.047
_refine_ls_hydrogen_treatment mixed
_refine_ls_matrix_type full
_refine_ls_number_parameters 546
_refine_ls_number_reflns 8048
_refine_ls_number_restraints 0
_refine_ls_restrained_S_all 1.047
_refine_ls_R_factor_all 0.0870
_refine_ls_R_factor_gt 0.0762
_refine_ls_shift/su_max 0.000
_refine_ls_shift/su_mean 0.000
_refine_ls_structure_factor_coef Fsqd
_refine_ls_weighting_details 'w=1/[\s^2^(Fo^2^)+(0.0860P)^2^+7.9803P] where P=(Fo^2^+2Fc^2^)/3'
_refine_ls_weighting_scheme calc
_refine_ls_wR_factor_gt 0.2005
_refine_ls_wR_factor_ref 0.2120
_reflns_Friedel_coverage 0.000
_reflns_number_gt 6920
_reflns_number_total 8048
_reflns_threshold_expression 'I > 2\s(I)'
_cod_data_source_file c6sc04893e2.cif
_cod_data_source_block riv1665_ImMe2iPr2BClHNH2BArF3_cmpd_4
_cod_depositor_comments
;Adding full bibliography for 1544802--1544808.cif.

 Adding full bibliography for 1544802--1544808.cif.
;
_cod_database_code 1544802
_shelx_shelxl_version_number 2014/7
_shelx_space_group_comment
; 
The symmetry employed for this shelxl refinement is uniquely defined 
by the following loop, which should always be used as a source of 
symmetry information in preference to the above space-group names. 
They are only intended as comments. 
;
_shelx_estimated_absorpt_t_min 0.508
_shelx_estimated_absorpt_t_max 0.720

loop_
_space_group_symop_operation_xyz
'x, y, z'
'-x+1/2, y+1/2, -z+1/2'
'-x, -y, -z'
'x-1/2, -y-1/2, z-1/2'

loop_
_atom_site_label
_atom_site_type_symbol
_atom_site_fract_x
_atom_site_fract_y
_atom_site_fract_z
_atom_site_U_iso_or_equiv
_atom_site_adp_type
_atom_site_occupancy
_atom_site_site_symmetry_order
_atom_site_calc_flag
_atom_site_refinement_flags_posn
_atom_site_refinement_flags_adp
Cl Cl 0.69234(7) 0.48813(4) 0.50090(5) 0.0432(2) Uani 1 1 d . .
F21 F 0.1789(3) 0.78409(14) 0.6952(2) 0.0936(10) Uani 1 1 d . .
F22 F 0.3241(4) 0.84120(14) 0.6951(4) 0.1352(18) Uani 1 1 d . .
F23 F 0.3503(4) 0.7706(2) 0.7858(3) 0.1410(19) Uani 1 1 d . .
F24 F 0.2759(3) 0.6790(2) 0.36015(18) 0.1036(12) Uani 1 1 d . .
F25 F 0.1205(3) 0.67037(15) 0.40135(17) 0.0823(9) Uani 1 1 d . .
F26 F 0.1833(5) 0.75601(15) 0.3800(3) 0.163(2) Uani 1 1 d . .
F31 F 0.4563(3) 0.41053(10) 0.69400(18) 0.0696(7) Uani 1 1 d . .
F32 F 0.4072(3) 0.41083(12) 0.80941(17) 0.0771(8) Uani 1 1 d . .
F33 F 0.2977(2) 0.45902(12) 0.70002(18) 0.0702(7) Uani 1 1 d . .
F34 F 0.7693(3) 0.60877(17) 0.99201(17) 0.0947(11) Uani 1 1 d . .
F35 F 0.5913(3) 0.62101(18) 0.9982(2) 0.1036(11) Uani 1 1 d . .
F36 F 0.6724(4) 0.53603(15) 1.02529(17) 0.1170(15) Uani 1 1 d . .
F41 F 1.0705(3) 0.75869(16) 0.8811(2) 0.1155(14) Uani 1 1 d . .
F42 F 1.1223(3) 0.68747(19) 0.8199(2) 0.1134(13) Uani 1 1 d . .
F43 F 1.0126(4) 0.6700(3) 0.8955(3) 0.168(3) Uani 1 1 d . .
F44 F 0.6599(3) 0.84808(12) 0.56379(19) 0.0809(9) Uani 1 1 d . .
F45 F 0.8198(3) 0.88246(12) 0.6486(3) 0.1106(14) Uani 1 1 d . .
F46 F 0.8314(5) 0.83163(18) 0.5427(3) 0.165(2) Uani 1 1 d . .
N1 N 0.9315(2) 0.57949(11) 0.60624(16) 0.0335(5) Uani 1 1 d . .
N2 N 0.9310(2) 0.53161(12) 0.72058(17) 0.0370(6) Uani 1 1 d . .
N3 N 0.6209(2) 0.58719(11) 0.58136(16) 0.0312(5) Uani 1 1 d . .
H3NA H 0.548(4) 0.5708(16) 0.557(2) 0.037(9) Uiso 1 1 d . .
H3NB H 0.642(3) 0.6091(16) 0.544(2) 0.035(9) Uiso 1 1 d . .
C1 C 0.8577(3) 0.54950(13) 0.64311(19) 0.0324(6) Uani 1 1 d . .
C2 C 1.0519(3) 0.58016(15) 0.6603(2) 0.0401(7) Uani 1 1 d . .
C3 C 1.0521(3) 0.55003(16) 0.7321(2) 0.0417(7) Uani 1 1 d . .
C4 C 0.8870(3) 0.60640(15) 0.5195(2) 0.0381(7) Uani 1 1 d . .
H4 H 0.7957 0.6002 0.4988 0.046 Uiso 1 1 calc R U
C5 C 0.9084(4) 0.67382(16) 0.5216(3) 0.0523(9) Uani 1 1 d . .
H5A H 0.8781 0.6900 0.4635 0.063 Uiso 1 1 calc R U
H5B H 0.8642 0.6929 0.5575 0.063 Uiso 1 1 calc R U
H5C H 0.9968 0.6821 0.5451 0.063 Uiso 1 1 calc R U
C6 C 0.9404(3) 0.57401(16) 0.4566(2) 0.0456(8) Uani 1 1 d . .
H6A H 0.9093 0.5928 0.4003 0.055 Uiso 1 1 calc R U
H6B H 1.0305 0.5767 0.4766 0.055 Uiso 1 1 calc R U
H6C H 0.9156 0.5317 0.4526 0.055 Uiso 1 1 calc R U
C7 C 0.8890(4) 0.49084(17) 0.7787(2) 0.0481(8) Uani 1 1 d . .
H7 H 0.7968 0.4917 0.7591 0.058 Uiso 1 1 calc R U
C8 C 0.9296(5) 0.5107(2) 0.8714(3) 0.0632(11) Uani 1 1 d . .
H8A H 0.8990 0.4821 0.9056 0.076 Uiso 1 1 calc R U
H8B H 1.0198 0.5121 0.8925 0.076 Uiso 1 1 calc R U
H8C H 0.8961 0.5507 0.8759 0.076 Uiso 1 1 calc R U
C9 C 0.9266(7) 0.4276(2) 0.7666(4) 0.0926(19) Uani 1 1 d . .
H9A H 0.8994 0.4007 0.8044 0.111 Uiso 1 1 calc R U
H9B H 0.8884 0.4155 0.7071 0.111 Uiso 1 1 calc R U
H9C H 1.0165 0.4255 0.7802 0.111 Uiso 1 1 calc R U
C10 C 1.1593(3) 0.6097(2) 0.6426(3) 0.0566(10) Uani 1 1 d . .
H10A H 1.1629 0.5975 0.5861 0.068 Uiso 1 1 calc R U
H10B H 1.2355 0.5976 0.6860 0.068 Uiso 1 1 calc R U
H10C H 1.1501 0.6534 0.6441 0.068 Uiso 1 1 calc R U
C11 C 1.1587(4) 0.5385(2) 0.8096(3) 0.0605(10) Uani 1 1 d . .
H11A H 1.1636 0.4955 0.8226 0.073 Uiso 1 1 calc R U
H11B H 1.1475 0.5609 0.8580 0.073 Uiso 1 1 calc R U
H11C H 1.2351 0.5515 0.7990 0.073 Uiso 1 1 calc R U
C21 C 0.4739(3) 0.66892(13) 0.6170(2) 0.0320(6) Uani 1 1 d . .
C22 C 0.4368(3) 0.70688(14) 0.6728(2) 0.0380(7) Uani 1 1 d . .
H22 H 0.4833 0.7073 0.7315 0.046 Uiso 1 1 calc R U
C23 C 0.3343(3) 0.74387(15) 0.6449(3) 0.0453(8) Uani 1 1 d . .
C24 C 0.2632(3) 0.74383(15) 0.5596(3) 0.0495(9) Uani 1 1 d . .
H24 H 0.1929 0.7691 0.5403 0.059 Uiso 1 1 calc R U
C25 C 0.2968(3) 0.70642(15) 0.5040(2) 0.0441(8) Uani 1 1 d . .
C26 C 0.4005(3) 0.66933(14) 0.5320(2) 0.0371(7) Uani 1 1 d . .
H26 H 0.4213 0.6438 0.4922 0.045 Uiso 1 1 calc R U
C27 C 0.2973(4) 0.7841(2) 0.7051(4) 0.0672(13) Uani 1 1 d . .
C28 C 0.2188(4) 0.70395(19) 0.4123(3) 0.0554(10) Uani 1 1 d . .
C31 C 0.5854(3) 0.58925(12) 0.73271(19) 0.0303(6) Uani 1 1 d . .
C32 C 0.5115(3) 0.53771(13) 0.7120(2) 0.0325(6) Uani 1 1 d . .
H32 H 0.4739 0.5282 0.6536 0.039 Uiso 1 1 calc R U
C33 C 0.4913(3) 0.50019(14) 0.7737(2) 0.0363(7) Uani 1 1 d . .
C34 C 0.5402(3) 0.51336(15) 0.8597(2) 0.0407(7) Uani 1 1 d . .
H34 H 0.5264 0.4878 0.9021 0.049 Uiso 1 1 calc R U
C35 C 0.6100(3) 0.56508(15) 0.8815(2) 0.0403(7) Uani 1 1 d . .
C36 C 0.6314(3) 0.60248(13) 0.8195(2) 0.0355(6) Uani 1 1 d . .
H36 H 0.6786 0.6380 0.8368 0.043 Uiso 1 1 calc R U
C37 C 0.4136(3) 0.44534(16) 0.7453(2) 0.0459(8) Uani 1 1 d . .
C38 C 0.6615(4) 0.58190(19) 0.9736(2) 0.0569(10) Uani 1 1 d . .
C41 C 0.7148(3) 0.68010(13) 0.68031(19) 0.0310(6) Uani 1 1 d . .
C42 C 0.8251(3) 0.67291(14) 0.7457(2) 0.0353(6) Uani 1 1 d . .
H42 H 0.8392 0.6364 0.7771 0.042 Uiso 1 1 calc R U
C43 C 0.9155(3) 0.71747(16) 0.7668(2) 0.0414(7) Uani 1 1 d . .
C44 C 0.9004(3) 0.77033(15) 0.7204(2) 0.0423(7) Uani 1 1 d . .
H44 H 0.9622 0.8005 0.7341 0.051 Uiso 1 1 calc R U
C45 C 0.7940(3) 0.77808(14) 0.6542(2) 0.0400(7) Uani 1 1 d . .
C46 C 0.7017(3) 0.73419(14) 0.6340(2) 0.0362(6) Uani 1 1 d . .
H46 H 0.6288 0.7410 0.5881 0.043 Uiso 1 1 calc R U
C47 C 1.0277(4) 0.7090(2) 0.8420(3) 0.0589(10) Uani 1 1 d . .
C48 C 0.7772(4) 0.83405(18) 0.6007(3) 0.0604(11) Uani 1 1 d . .
B1 B 0.7137(3) 0.53230(15) 0.6037(2) 0.0331(7) Uani 1 1 d . .
H1B H 0.680(3) 0.5030(15) 0.644(2) 0.032(8) Uiso 1 1 d . .
B2 B 0.6018(3) 0.63124(14) 0.6557(2) 0.0297(6) Uani 1 1 d . .

loop_
_atom_site_aniso_label
_atom_site_aniso_U_11
_atom_site_aniso_U_22
_atom_site_aniso_U_33
_atom_site_aniso_U_23
_atom_site_aniso_U_13
_atom_site_aniso_U_12
Cl 0.0439(4) 0.0452(4) 0.0465(4) -0.0125(3) 0.0226(3) -0.0022(3)
F21 0.0640(17) 0.086(2) 0.153(3) -0.0238(19) 0.066(2) 0.0096(14)
F22 0.146(3) 0.0574(18) 0.250(5) -0.060(2) 0.132(4) -0.0293(19)
F23 0.130(3) 0.193(4) 0.092(3) -0.050(3) 0.023(2) 0.094(3)
F24 0.0649(17) 0.200(4) 0.0474(15) 0.0199(19) 0.0194(13) 0.010(2)
F25 0.0640(16) 0.122(2) 0.0605(16) -0.0054(15) 0.0178(13) -0.0336(16)
F26 0.246(6) 0.0616(19) 0.103(3) 0.0300(19) -0.065(3) 0.004(3)
F31 0.0844(18) 0.0416(12) 0.0929(19) -0.0146(12) 0.0419(15) -0.0141(11)
F32 0.098(2) 0.0659(15) 0.0675(16) 0.0145(12) 0.0255(14) -0.0418(14)
F33 0.0478(13) 0.0646(15) 0.0893(19) 0.0020(13) 0.0071(12) -0.0147(11)
F34 0.095(2) 0.145(3) 0.0432(14) -0.0192(16) 0.0195(14) -0.043(2)
F35 0.118(3) 0.133(3) 0.0667(18) -0.0423(19) 0.0398(18) 0.008(2)
F36 0.210(4) 0.082(2) 0.0395(14) 0.0137(13) 0.0079(19) -0.034(2)
F41 0.094(2) 0.094(2) 0.111(3) -0.043(2) -0.041(2) 0.0083(18)
F42 0.0622(18) 0.141(3) 0.113(3) -0.022(2) -0.0088(18) 0.038(2)
F43 0.109(3) 0.254(6) 0.091(3) 0.093(3) -0.044(2) -0.093(3)
F44 0.0844(19) 0.0557(14) 0.0828(19) 0.0237(13) -0.0048(15) -0.0137(13)
F45 0.107(2) 0.0413(13) 0.142(3) 0.0137(16) -0.025(2) -0.0240(14)
F46 0.260(6) 0.109(3) 0.209(5) 0.090(3) 0.196(5) 0.062(3)
N1 0.0329(13) 0.0361(13) 0.0379(14) 0.0001(10) 0.0205(11) 0.0014(10)
N2 0.0384(14) 0.0388(13) 0.0383(14) 0.0030(11) 0.0181(11) 0.0055(11)
N3 0.0320(13) 0.0333(12) 0.0332(13) 0.0007(10) 0.0172(11) -0.0008(10)
C1 0.0341(15) 0.0326(14) 0.0365(15) -0.0007(11) 0.0200(13) 0.0023(11)
C2 0.0346(16) 0.0451(17) 0.0452(18) -0.0045(14) 0.0189(14) 0.0001(13)
C3 0.0357(16) 0.0465(18) 0.0454(18) -0.0027(14) 0.0162(14) 0.0059(13)
C4 0.0387(16) 0.0446(17) 0.0385(16) 0.0059(13) 0.0231(14) 0.0014(13)
C5 0.066(2) 0.0425(18) 0.063(2) 0.0075(16) 0.041(2) 0.0036(16)
C6 0.051(2) 0.0502(19) 0.0458(19) -0.0010(15) 0.0306(16) 0.0002(15)
C7 0.056(2) 0.055(2) 0.0391(18) 0.0111(15) 0.0228(16) 0.0019(16)
C8 0.076(3) 0.076(3) 0.045(2) 0.0136(19) 0.029(2) 0.015(2)
C9 0.165(6) 0.048(2) 0.085(4) 0.010(2) 0.067(4) 0.001(3)
C10 0.0394(19) 0.071(3) 0.064(2) -0.003(2) 0.0237(18) -0.0102(17)
C11 0.043(2) 0.080(3) 0.055(2) 0.004(2) 0.0087(18) 0.0116(19)
C21 0.0304(14) 0.0293(13) 0.0420(16) 0.0037(12) 0.0196(12) -0.0021(11)
C22 0.0325(15) 0.0361(15) 0.0510(19) -0.0027(13) 0.0210(14) -0.0011(12)
C23 0.0346(16) 0.0365(16) 0.072(2) -0.0006(15) 0.0267(17) 0.0016(13)
C24 0.0339(17) 0.0369(17) 0.080(3) 0.0136(17) 0.0202(17) 0.0052(13)
C25 0.0365(17) 0.0422(17) 0.055(2) 0.0169(15) 0.0157(15) -0.0033(13)
C26 0.0351(16) 0.0356(15) 0.0448(18) 0.0086(13) 0.0182(14) -0.0028(12)
C27 0.048(2) 0.055(2) 0.104(4) -0.019(2) 0.031(2) 0.0088(18)
C28 0.044(2) 0.060(2) 0.059(2) 0.0255(19) 0.0105(18) 0.0004(16)
C31 0.0306(14) 0.0307(13) 0.0364(15) 0.0008(11) 0.0203(12) 0.0017(11)
C32 0.0291(14) 0.0372(15) 0.0361(15) 0.0021(12) 0.0172(12) 0.0001(11)
C33 0.0342(15) 0.0337(14) 0.0472(18) 0.0034(13) 0.0218(14) -0.0012(12)
C34 0.0476(18) 0.0403(16) 0.0420(17) 0.0064(13) 0.0252(15) -0.0018(13)
C35 0.0503(19) 0.0413(16) 0.0362(17) 0.0011(13) 0.0235(15) -0.0001(14)
C36 0.0430(17) 0.0333(14) 0.0378(16) -0.0024(12) 0.0236(14) -0.0022(12)
C37 0.0473(19) 0.0410(17) 0.054(2) 0.0049(15) 0.0222(16) -0.0078(14)
C38 0.081(3) 0.060(2) 0.0374(19) -0.0010(16) 0.0284(19) -0.013(2)
C41 0.0332(14) 0.0321(14) 0.0345(15) -0.0021(11) 0.0203(12) -0.0003(11)
C42 0.0349(15) 0.0373(15) 0.0389(16) 0.0000(12) 0.0190(13) 0.0019(12)
C43 0.0348(16) 0.0478(18) 0.0463(19) -0.0078(14) 0.0193(14) -0.0035(13)
C44 0.0417(18) 0.0411(17) 0.0510(19) -0.0105(14) 0.0246(16) -0.0108(13)
C45 0.0429(17) 0.0343(15) 0.0493(19) -0.0010(13) 0.0238(15) -0.0044(13)
C46 0.0360(15) 0.0361(15) 0.0413(17) 0.0008(12) 0.0190(13) -0.0029(12)
C47 0.043(2) 0.067(2) 0.061(3) -0.001(2) 0.0068(18) -0.0123(18)
C48 0.062(3) 0.043(2) 0.078(3) 0.0117(19) 0.025(2) -0.0126(18)
B1 0.0329(16) 0.0350(16) 0.0370(17) -0.0001(13) 0.0189(14) 0.0008(13)
B2 0.0319(16) 0.0305(15) 0.0328(16) -0.0012(12) 0.0187(13) -0.0002(12)

loop_
_atom_type_symbol
_atom_type_description
_atom_type_scat_dispersion_real
_atom_type_scat_dispersion_imag
_atom_type_scat_source
C C 0.0181 0.0091 'International Tables Vol C Tables 4.2.6.8 and 6.1.1.4'
H H 0.0000 0.0000 'International Tables Vol C Tables 4.2.6.8 and 6.1.1.4'
B B 0.0090 0.0039 'International Tables Vol C Tables 4.2.6.8 and 6.1.1.4'
N N 0.0311 0.0180 'International Tables Vol C Tables 4.2.6.8 and 6.1.1.4'
F F 0.0727 0.0534 'International Tables Vol C Tables 4.2.6.8 and 6.1.1.4'
Cl Cl 0.3639 0.7018 'International Tables Vol C Tables 4.2.6.8 and 6.1.1.4'

loop_
_geom_angle_atom_site_label_1
_geom_angle_atom_site_label_2
_geom_angle_atom_site_label_3
_geom_angle
C1 N1 C2 110.2(3)
C1 N1 C4 123.5(3)
C2 N1 C4 126.4(3)
C1 N2 C3 110.1(3)
C1 N2 C7 123.6(3)
C3 N2 C7 125.8(3)
B1 N3 B2 121.4(2)
N1 C1 N2 106.1(3)
N1 C1 B1 129.0(3)
N2 C1 B1 124.7(3)
C3 C2 N1 107.0(3)
C3 C2 C10 126.9(3)
N1 C2 C10 126.0(3)
C2 C3 N2 106.6(3)
C2 C3 C11 127.9(3)
N2 C3 C11 125.5(3)
N1 C4 C5 111.7(3)
N1 C4 C6 111.6(3)
C5 C4 C6 112.8(3)
N2 C7 C9 109.0(3)
N2 C7 C8 113.9(3)
C9 C7 C8 113.2(4)
C26 C21 C22 116.3(3)
C26 C21 B2 125.9(3)
C22 C21 B2 117.6(3)
C23 C22 C21 122.0(3)
C22 C23 C24 120.5(3)
C22 C23 C27 121.1(4)
C24 C23 C27 118.3(3)
C25 C24 C23 118.5(3)
C24 C25 C26 121.0(3)
C24 C25 C28 119.4(3)
C26 C25 C28 119.6(3)
C21 C26 C25 121.6(3)
F21 C27 F23 105.4(5)
F21 C27 F22 104.6(4)
F23 C27 F22 107.0(5)
F21 C27 C23 113.9(4)
F23 C27 C23 113.3(4)
F22 C27 C23 111.9(4)
F26 C28 F25 108.0(4)
F26 C28 F24 105.1(4)
F25 C28 F24 103.4(4)
F26 C28 C25 113.4(4)
F25 C28 C25 112.4(3)
F24 C28 C25 113.7(3)
C36 C31 C32 115.7(3)
C36 C31 B2 125.3(3)
C32 C31 B2 118.8(3)
C33 C32 C31 122.4(3)
C32 C33 C34 121.0(3)
C32 C33 C37 118.5(3)
C34 C33 C37 120.6(3)
C35 C34 C33 117.6(3)
C34 C35 C36 121.4(3)
C34 C35 C38 119.3(3)
C36 C35 C38 119.2(3)
C35 C36 C31 121.8(3)
F32 C37 F33 107.0(3)
F32 C37 F31 106.4(3)
F33 C37 F31 105.4(3)
F32 C37 C33 113.2(3)
F33 C37 C33 112.2(3)
F31 C37 C33 112.1(3)
F36 C38 F34 107.8(4)
F36 C38 F35 105.2(4)
F34 C38 F35 103.7(4)
F36 C38 C35 113.1(3)
F34 C38 C35 113.6(3)
F35 C38 C35 112.6(4)
C42 C41 C46 116.0(3)
C42 C41 B2 124.8(3)
C46 C41 B2 119.2(3)
C41 C42 C43 122.3(3)
C44 C43 C42 120.6(3)
C44 C43 C47 119.7(3)
C42 C43 C47 119.7(3)
C45 C44 C43 118.5(3)
C44 C45 C46 121.3(3)
C44 C45 C48 119.6(3)
C46 C45 C48 119.1(3)
C45 C46 C41 121.4(3)
F43 C47 F41 110.2(5)
F43 C47 F42 103.3(5)
F41 C47 F42 103.3(4)
F43 C47 C43 113.2(3)
F41 C47 C43 113.5(4)
F42 C47 C43 112.3(4)
F46 C48 F44 108.2(5)
F46 C48 F45 107.5(4)
F44 C48 F45 102.4(4)
F46 C48 C45 113.2(4)
F44 C48 C45 113.3(3)
F45 C48 C45 111.4(4)
N3 B1 C1 115.7(3)
N3 B1 Cl 107.2(2)
C1 B1 Cl 108.7(2)
C31 B2 N3 108.0(2)
C31 B2 C21 107.4(2)
N3 B2 C21 108.8(2)
C31 B2 C41 117.0(3)
N3 B2 C41 108.2(2)
C21 B2 C41 107.2(2)

loop_
_geom_bond_atom_site_label_1
_geom_bond_atom_site_label_2
_geom_bond_distance
Cl B1 1.906(4)
F21 C27 1.307(5)
F22 C27 1.329(6)
F23 C27 1.317(7)
F24 C28 1.343(5)
F25 C28 1.312(5)
F26 C28 1.289(5)
F31 C37 1.340(4)
F32 C37 1.325(4)
F33 C37 1.339(4)
F34 C38 1.316(5)
F35 C38 1.325(5)
F36 C38 1.311(5)
F41 C47 1.299(5)
F42 C47 1.325(6)
F43 C47 1.284(5)
F44 C48 1.326(5)
F45 C48 1.337(5)
F46 C48 1.284(6)
N1 C1 1.351(4)
N1 C2 1.390(4)
N1 C4 1.489(4)
N2 C1 1.355(4)
N2 C3 1.394(4)
N2 C7 1.498(4)
N3 B1 1.585(4)
N3 B2 1.632(4)
C1 B1 1.616(5)
C2 C3 1.358(5)
C2 C10 1.492(5)
C3 C11 1.492(5)
C4 C5 1.521(5)
C4 C6 1.529(4)
C7 C9 1.503(6)
C7 C8 1.519(6)
C21 C26 1.396(5)
C21 C22 1.403(4)
C21 B2 1.634(4)
C22 C23 1.388(5)
C23 C24 1.392(6)
C23 C27 1.487(5)
C24 C25 1.375(5)
C25 C26 1.399(5)
C25 C28 1.501(5)
C31 C36 1.395(4)
C31 C32 1.403(4)
C31 B2 1.630(4)
C32 C33 1.386(4)
C33 C34 1.386(5)
C33 C37 1.498(5)
C34 C35 1.384(5)
C35 C36 1.394(4)
C35 C38 1.497(5)
C41 C42 1.394(4)
C41 C46 1.409(4)
C41 B2 1.639(4)
C42 C43 1.396(4)
C43 C44 1.385(5)
C43 C47 1.498(5)
C44 C45 1.373(5)
C45 C46 1.400(4)
C45 C48 1.504(5)

loop_
_geom_torsion_atom_site_label_1
_geom_torsion_atom_site_label_2
_geom_torsion_atom_site_label_3
_geom_torsion_atom_site_label_4
_geom_torsion
C2 N1 C1 N2 0.5(3)
C4 N1 C1 N2 179.5(3)
C2 N1 C1 B1 -175.0(3)
C4 N1 C1 B1 4.0(5)
C3 N2 C1 N1 -0.6(3)
C7 N2 C1 N1 -172.8(3)
C3 N2 C1 B1 175.1(3)
C7 N2 C1 B1 2.9(4)
C1 N1 C2 C3 -0.2(4)
C4 N1 C2 C3 -179.2(3)
C1 N1 C2 C10 -179.0(3)
C4 N1 C2 C10 2.0(5)
N1 C2 C3 N2 -0.2(4)
C10 C2 C3 N2 178.6(3)
N1 C2 C3 C11 -179.8(3)
C10 C2 C3 C11 -0.9(6)
C1 N2 C3 C2 0.5(4)
C7 N2 C3 C2 172.5(3)
C1 N2 C3 C11 -179.9(3)
C7 N2 C3 C11 -7.9(5)
C1 N1 C4 C5 120.3(3)
C2 N1 C4 C5 -60.8(4)
C1 N1 C4 C6 -112.3(3)
C2 N1 C4 C6 66.6(4)
C1 N2 C7 C9 96.5(5)
C3 N2 C7 C9 -74.5(5)
C1 N2 C7 C8 -136.0(3)
C3 N2 C7 C8 52.9(5)
C26 C21 C22 C23 -1.4(4)
B2 C21 C22 C23 175.4(3)
C21 C22 C23 C24 0.9(5)
C21 C22 C23 C27 -179.5(3)
C22 C23 C24 C25 0.0(5)
C27 C23 C24 C25 -179.7(3)
C23 C24 C25 C26 -0.3(5)
C23 C24 C25 C28 177.8(3)
C22 C21 C26 C25 1.0(4)
B2 C21 C26 C25 -175.5(3)
C24 C25 C26 C21 -0.3(5)
C28 C25 C26 C21 -178.3(3)
C22 C23 C27 F21 -135.9(4)
C24 C23 C27 F21 43.7(6)
C22 C23 C27 F23 -15.4(6)
C24 C23 C27 F23 164.2(4)
C22 C23 C27 F22 105.7(5)
C24 C23 C27 F22 -74.7(5)
C24 C25 C28 F26 43.3(6)
C26 C25 C28 F26 -138.6(5)
C24 C25 C28 F25 -79.5(4)
C26 C25 C28 F25 98.6(4)
C24 C25 C28 F24 163.4(3)
C26 C25 C28 F24 -18.5(5)
C36 C31 C32 C33 -3.8(4)
B2 C31 C32 C33 -179.0(3)
C31 C32 C33 C34 2.5(5)
C31 C32 C33 C37 -178.4(3)
C32 C33 C34 C35 -0.2(5)
C37 C33 C34 C35 -179.3(3)
C33 C34 C35 C36 -0.5(5)
C33 C34 C35 C38 178.3(3)
C34 C35 C36 C31 -1.0(5)
C38 C35 C36 C31 -179.8(3)
C32 C31 C36 C35 3.1(4)
B2 C31 C36 C35 177.9(3)
C32 C33 C37 F32 175.8(3)
C34 C33 C37 F32 -5.1(5)
C32 C33 C37 F33 -62.9(4)
C34 C33 C37 F33 116.2(4)
C32 C33 C37 F31 55.4(4)
C34 C33 C37 F31 -125.5(3)
C34 C35 C38 F36 23.0(6)
C36 C35 C38 F36 -158.2(4)
C34 C35 C38 F34 146.3(4)
C36 C35 C38 F34 -34.9(5)
C34 C35 C38 F35 -96.2(4)
C36 C35 C38 F35 82.6(4)
C46 C41 C42 C43 2.5(4)
B2 C41 C42 C43 -176.5(3)
C41 C42 C43 C44 -2.5(5)
C41 C42 C43 C47 175.3(3)
C42 C43 C44 C45 0.8(5)
C47 C43 C44 C45 -177.0(3)
C43 C44 C45 C46 0.7(5)
C43 C44 C45 C48 -177.8(3)
C44 C45 C46 C41 -0.6(5)
C48 C45 C46 C41 177.9(3)
C42 C41 C46 C45 -1.0(4)
B2 C41 C46 C45 178.1(3)
C44 C43 C47 F43 157.4(5)
C42 C43 C47 F43 -20.5(6)
C44 C43 C47 F41 30.7(6)
C42 C43 C47 F41 -147.1(4)
C44 C43 C47 F42 -86.1(5)
C42 C43 C47 F42 96.1(4)
C44 C45 C48 F46 81.6(6)
C46 C45 C48 F46 -96.9(5)
C44 C45 C48 F44 -154.7(4)
C46 C45 C48 F44 26.8(5)
C44 C45 C48 F45 -39.8(5)
C46 C45 C48 F45 141.7(4)
B2 N3 B1 C1 -65.3(3)
B2 N3 B1 Cl 173.2(2)
N1 C1 B1 N3 -64.8(4)
N2 C1 B1 N3 120.5(3)
N1 C1 B1 Cl 55.8(4)
N2 C1 B1 Cl -118.9(3)
C36 C31 B2 N3 143.1(3)
C32 C31 B2 N3 -42.2(3)
C36 C31 B2 C21 -99.7(3)
C32 C31 B2 C21 75.0(3)
C36 C31 B2 C41 20.8(4)
C32 C31 B2 C41 -164.5(2)
B1 N3 B2 C31 -46.5(3)
B1 N3 B2 C21 -162.8(2)
B1 N3 B2 C41 81.1(3)
C26 C21 B2 C31 -124.0(3)
C22 C21 B2 C31 59.5(3)
C26 C21 B2 N3 -7.3(4)
C22 C21 B2 N3 176.2(2)
C26 C21 B2 C41 109.4(3)
C22 C21 B2 C41 -67.0(3)
C42 C41 B2 C31 29.4(4)
C46 C41 B2 C31 -149.6(3)
C42 C41 B2 N3 -92.8(3)
C46 C41 B2 N3 88.2(3)
C42 C41 B2 C21 150.1(3)
C46 C41 B2 C21 -29.0(3)
